data_9011867
loop_
_publ_author_name
'Brovkin, A. A.'
'Zayakina, N. V.'
'Brovkina, V. S.'

_publ_section_title
;
 Crystal structure of strontioborite Sr[B8O11(OH)4]
;
_journal_name_full 'Soviet Physics Crystallography'
_journal_page_first 563
_journal_page_last 566
_journal_volume 20
_journal_year 1975
_chemical_formula_sum 'B8 H4 O15 Sr'
_chemical_name_mineral Strontioborite
_space_group_IT_number 4
_symmetry_space_group_name_Hall 'P 2yb'
_symmetry_space_group_name_H-M 'P 1 21 1'
_cell_angle_alpha 90
_cell_angle_beta 108.4
_cell_angle_gamma 90
_cell_formula_units_Z 2
_cell_length_a 9.909
_cell_length_b 8.13
_cell_length_c 7.623
_cell_volume 582.714
_database_code_amcsd 0015571
_exptl_crystal_density_diffrn 2.383
_cod_original_formula_sum 'Sr B8 O15 H4'
_cod_database_code 9011867

loop_
_space_group_symop_operation_xyz
x,y,z
-x,1/2+y,-z

loop_
_atom_site_label
_atom_site_fract_x
_atom_site_fract_y
_atom_site_fract_z
_atom_site_U_iso_or_equiv
_atom_site_type_symbol
_atom_site_attached_hydrogens
Sr 0.28040 0.10000 0.11490 0.00393 Sr 0
B1 0.47800 0.60600 0.38500 0.01140 B 0
B2 0.01800 0.43700 0.02400 0.00507 B 0
B3 0.28100 0.48400 0.11100 0.00507 B 0
B4 0.48400 0.43600 0.01400 0.00253 B 0
B5 0.64300 0.19600 0.09400 0.01393 B 0
B6 0.91000 0.18800 0.10400 0.00127 B 0
B7 0.72300 0.60400 0.39000 0.00253 B 0
B8 0.86100 0.19700 0.41100 0.00253 B 0
O1 0.75900 0.12300 0.02700 0.00380 O 0
O2 0.53200 0.09300 0.08400 0.01267 O 0
O3 0.60000 0.34700 0.00900 0.00760 O 0
O4 0.00500 0.09600 0.04300 0.00887 O 0
O5 0.33500 0.58000 0.29300 0.01267 O 0
O-H6 0.21200 0.07700 0.42400 0.01393 O 1
O7 0.16000 0.39500 0.11800 0.00380 O 0
O8 0.58000 0.61500 0.31400 0.00633 O 0
O-H9 0.48900 0.14900 0.42400 0.01140 O 1
O10 0.38400 0.37500 0.07700 0.00633 O 0
O11 0.71500 0.21400 0.30900 0.00760 O 0
O12 0.94900 0.19600 0.30300 0.00633 O 0
O-H13 0.08500 0.67500 0.41100 0.02913 O 1
O-H14 0.79600 0.56800 0.25900 0.02406 O 1
O15 0.90700 0.35800 0.03100 0.00507 O 0

loop_
_cod_changelog_entry_id
_cod_changelog_entry_author
_cod_changelog_entry_date
_cod_changelog_entry_text
1
;cod-tools version 3.8.0
Id: cif_guess_AMCSD_atom_types 9574 2023-05-10 09:00:05Z saulius
;
2023-05-10T18:53:32+03:00
;Derived atom types and hydrogen counts
from atom names that follow the AMCSD naming convention
(Wat == water, O-H == hydroxyl).
;

loop_
_cod_related_entry_id
_cod_related_entry_database
_cod_related_entry_code
1 AMCSD 0015571
